data_7127379
loop_
_publ_author_name
'Kiernicki, John J.'
'Norwine, Emily E.'
'Lovasz, Myles A.'
'Zeller, Matthias'
'Szymczak, Nathaniel K.'

_publ_section_title
;
 Mobility of Lewis acids within the secondary coordination sphere: toward
 a model for cooperative substrate binding.
;
_journal_issue 86
_journal_name_full 'Chemical communications (Cambridge, England)'
_journal_page_first 13105
_journal_page_last 13108
_journal_paper_doi 10.1039/d0cc05121g
_journal_volume 56
_journal_year 2020
_chemical_formula_moiety 'C46 H72 B2 Br4 N8 Zn2, 0.206(C6 H14), 2.044(C4 H8 O)'
_chemical_formula_sum 'C55.41 H91.23 B2 Br4 N8 O2.04 Zn2'
_chemical_formula_weight 1374.25
_chemical_properties_physical Air-sensitive,Moisture-sensitive,Hygroscopic
_space_group_crystal_system triclinic
_space_group_IT_number 2
_space_group_name_Hall '-P 1'
_space_group_name_H-M_alt 'P -1'
_atom_sites_solution_hydrogens geom
_atom_sites_solution_primary direct
_atom_sites_solution_secondary difmap
_audit_creation_method SHELXL-2018/3
_audit_update_record
;
2020-06-24 deposited with the CCDC.	2020-09-16 downloaded from the CCDC.
;
_cell_angle_alpha 87.7923(19)
_cell_angle_beta 84.8814(18)
_cell_angle_gamma 71.6768(19)
_cell_formula_units_Z 4
_cell_length_a 15.0988(7)
_cell_length_b 20.3399(10)
_cell_length_c 21.5241(10)
_cell_measurement_reflns_used 9952
_cell_measurement_temperature 150(2)
_cell_measurement_theta_max 31.6327
_cell_measurement_theta_min 2.2820
_cell_volume 6249.7(5)
_computing_cell_refinement 'SAINT V8.38A (Bruker, 2016)'
_computing_data_collection 'Apex3 v2018.1-0 (Bruker, 2018)'
_computing_data_reduction 'SAINT V8.38A (Bruker, 2016)'
_computing_structure_refinement
;  
SHELXL-2018/3 (Sheldrick, 2015, 2018), 
SHELXLE Rev946 (H\"ubschle et al., 2011)
;
_computing_structure_solution 'SHELXS-97 (Sheldrick, 2008)'
_diffrn_ambient_temperature 150(2)
_diffrn_detector_area_resol_mean 10.4167
_diffrn_measured_fraction_theta_full 0.997
_diffrn_measured_fraction_theta_max 0.995
_diffrn_measurement_device_type 'Bruker AXS D8 Quest CMOS diffractometer'
_diffrn_measurement_method 'omega and phi scans'
_diffrn_radiation_monochromator 'Triumph curved graphite crystal'
_diffrn_radiation_type MoK\a
_diffrn_radiation_wavelength 0.71073
_diffrn_reflns_av_R_equivalents 0.0453
_diffrn_reflns_av_unetI/netI 0.0478
_diffrn_reflns_Laue_measured_fraction_full 0.997
_diffrn_reflns_Laue_measured_fraction_max 0.995
_diffrn_reflns_limit_h_max 20
_diffrn_reflns_limit_h_min -21
_diffrn_reflns_limit_k_max 29
_diffrn_reflns_limit_k_min -29
_diffrn_reflns_limit_l_max 30
_diffrn_reflns_limit_l_min -30
_diffrn_reflns_number 145082
_diffrn_reflns_point_group_measured_fraction_full 0.997
_diffrn_reflns_point_group_measured_fraction_max 0.995
_diffrn_reflns_theta_full 25.242
_diffrn_reflns_theta_max 30.508
_diffrn_reflns_theta_min 2.183
_diffrn_source 'fine focus sealed tube X-ray source'
_diffrn_source_current '30 mA'
_diffrn_source_voltage '50 kV'
_exptl_absorpt_coefficient_mu 3.370
_exptl_absorpt_correction_T_max 0.7465
_exptl_absorpt_correction_T_min 0.4819
_exptl_absorpt_correction_type multi-scan
_exptl_absorpt_process_details
;
 SADABS 2016/2: Krause, L., Herbst-Irmer, R., Sheldrick G.M. & Stalke D.,
 J. Appl. Cryst. 48 (2015) 3-10
;
_exptl_crystal_colour colourless
_exptl_crystal_density_diffrn 1.461
_exptl_crystal_description rod
_exptl_crystal_F_000 2824.2
_exptl_crystal_recrystallization_method 'Re-crystallisation from solvent'
_exptl_crystal_size_max 0.450
_exptl_crystal_size_mid 0.220
_exptl_crystal_size_min 0.200
_refine_diff_density_max 1.958
_refine_diff_density_min -1.042
_refine_diff_density_rms 0.119
_refine_ls_extinction_method none
_refine_ls_goodness_of_fit_ref 1.026
_refine_ls_hydrogen_treatment constr
_refine_ls_matrix_type full
_refine_ls_number_parameters 1459
_refine_ls_number_reflns 37943
_refine_ls_number_restraints 534
_refine_ls_restrained_S_all 1.032
_refine_ls_R_factor_all 0.0912
_refine_ls_R_factor_gt 0.0534
_refine_ls_shift/su_max 0.007
_refine_ls_shift/su_mean 0.000
_refine_ls_structure_factor_coef Fsqd
_refine_ls_weighting_details 'w=1/[\s^2^(Fo^2^)+(0.0975P)^2^+3.5461P] where P=(Fo^2^+2Fc^2^)/3'
_refine_ls_weighting_scheme calc
_refine_ls_wR_factor_gt 0.1435
_refine_ls_wR_factor_ref 0.1687
_reflns_Friedel_coverage 0.000
_reflns_number_gt 24725
_reflns_number_total 37943
_reflns_threshold_expression 'I > 2\s(I)'
_cod_data_source_file d0cc05121g2.cif
_cod_data_source_block ML73_0m
_cod_depositor_comments 'Adding full bibliography for 7127369--7127381.cif.'
_cod_database_code 7127379
_shelx_shelxl_version_number 2018/3
_shelx_space_group_comment
;
The symmetry employed for this shelxl refinement is uniquely defined
by the following loop, which should always be used as a source of
symmetry information in preference to the above space-group names.
They are only intended as comments.
;
_shelx_estimated_absorpt_t_min 0.312
_shelx_estimated_absorpt_t_max 0.552

loop_
_space_group_symop_operation_xyz
'x, y, z'
'-x, -y, -z'

loop_
_atom_site_label
_atom_site_type_symbol
_atom_site_fract_x
_atom_site_fract_y
_atom_site_fract_z
_atom_site_U_iso_or_equiv
_atom_site_adp_type
_atom_site_occupancy
_atom_site_site_symmetry_order
_atom_site_calc_flag
_atom_site_refinement_flags_posn
_atom_site_refinement_flags_adp
_atom_site_refinement_flags_occupancy
_atom_site_disorder_assembly
_atom_site_disorder_group
O1 O -0.1656(4) 0.2974(3) 0.3770(3) 0.1185(19) Uani 1 1 d D . . . .
C1 C -0.1913(5) 0.2707(4) 0.4357(3) 0.103(2) Uani 1 1 d D . . . .
H1M H -0.156963 0.282065 0.468735 0.123 Uiso 1 1 calc R U . . .
H1N H -0.175171 0.219664 0.433896 0.123 Uiso 1 1 calc R U . . .
C2 C -0.2927(5) 0.3020(5) 0.4500(4) 0.114(3) Uani 1 1 d D . . . .
H2A H -0.306864 0.342648 0.477371 0.137 Uiso 1 1 calc R U . . .
H2B H -0.321319 0.268064 0.470055 0.137 Uiso 1 1 calc R U . . .
C3 C -0.3262(6) 0.3231(7) 0.3856(5) 0.154(4) Uani 1 1 d D . . . .
H3E H -0.357884 0.291228 0.371472 0.185 Uiso 1 1 calc R U . . .
H3F H -0.370609 0.370771 0.386157 0.185 Uiso 1 1 calc R U . . .
C4 C -0.2450(5) 0.3197(4) 0.3455(3) 0.093(2) Uani 1 1 d D . . . .
H4E H -0.239760 0.287503 0.310983 0.112 Uiso 1 1 calc R U . . .
H4F H -0.250814 0.366066 0.327066 0.112 Uiso 1 1 calc R U . . .
O2 O 0.8998(7) 0.0469(5) 0.6462(5) 0.211(5) Uani 1 1 d D . . . .
C5 C 0.8142(7) 0.1071(5) 0.6463(5) 0.151(5) Uani 1 1 d D . . . .
H5E H 0.760664 0.095614 0.668615 0.181 Uiso 1 1 calc R U . . .
H5F H 0.823083 0.146867 0.667132 0.181 Uiso 1 1 calc R U . . .
C6 C 0.7969(6) 0.1240(5) 0.5816(5) 0.131(3) Uani 1 1 d D . . . .
H6E H 0.769353 0.174641 0.575547 0.157 Uiso 1 1 calc R U . . .
H6F H 0.753988 0.100659 0.567319 0.157 Uiso 1 1 calc R U . . .
C7 C 0.8893(7) 0.0985(7) 0.5482(6) 0.167(5) Uani 1 1 d D . . . .
H7E H 0.884556 0.078049 0.508118 0.200 Uiso 1 1 calc R U . . .
H7F H 0.915149 0.137275 0.539092 0.200 Uiso 1 1 calc R U . . .
C8 C 0.9475(6) 0.0491(4) 0.5846(7) 0.164(6) Uani 1 1 d D . . . .
H8E H 1.005788 0.060627 0.588439 0.197 Uiso 1 1 calc R U . . .
H8F H 0.964401 0.003239 0.564762 0.197 Uiso 1 1 calc R U . . .
O3 O 0.3395(15) 0.5411(13) 0.8281(11) 0.140(3) Uani 0.276(7) 1 d D U P A 1
C9 C 0.341(2) 0.4924(19) 0.7781(15) 0.136(4) Uani 0.276(7) 1 d D U P A 1
H9A H 0.279345 0.504964 0.760345 0.163 Uiso 0.276(7) 1 calc R U P A 1
H9B H 0.356504 0.444283 0.794373 0.163 Uiso 0.276(7) 1 calc R U P A 1
C10 C 0.415(2) 0.5001(19) 0.7305(12) 0.135(4) Uani 0.276(7) 1 d D U P A 1
H10A H 0.388177 0.519090 0.690720 0.161 Uiso 0.276(7) 1 calc R U P A 1
H10B H 0.464370 0.455330 0.722481 0.161 Uiso 0.276(7) 1 calc R U P A 1
C11 C 0.452(2) 0.5510(18) 0.7616(15) 0.148(5) Uani 0.276(7) 1 d D U P A 1
H11M H 0.518274 0.544354 0.748039 0.177 Uiso 0.276(7) 1 calc R U P A 1
H11N H 0.414112 0.599624 0.753717 0.177 Uiso 0.276(7) 1 calc R U P A 1
C12 C 0.4395(18) 0.531(2) 0.8245(14) 0.143(4) Uani 0.276(7) 1 d D U P A 1
H12M H 0.455215 0.561749 0.853455 0.172 Uiso 0.276(7) 1 calc R U P A 1
H12N H 0.476322 0.482358 0.832404 0.172 Uiso 0.276(7) 1 calc R U P A 1
O3E O 0.3036(6) 0.4683(5) 0.8309(4) 0.134(3) Uani 0.724(7) 1 d D U P A 2
C9E C 0.3746(8) 0.4604(7) 0.7762(6) 0.126(3) Uani 0.724(7) 1 d D U P A 2
H9EA H 0.345352 0.470570 0.736067 0.151 Uiso 0.724(7) 1 calc R U P A 2
H9EB H 0.422103 0.413972 0.774907 0.151 Uiso 0.724(7) 1 calc R U P A 2
C10E C 0.4144(10) 0.5167(8) 0.7938(7) 0.144(3) Uani 0.724(7) 1 d D U P A 2
H10C H 0.380005 0.562028 0.775701 0.173 Uiso 0.724(7) 1 calc R U P A 2
H10D H 0.481576 0.505026 0.779300 0.173 Uiso 0.724(7) 1 calc R U P A 2
C11E C 0.4003(11) 0.5177(8) 0.8664(7) 0.146(3) Uani 0.724(7) 1 d D U P A 2
H11O H 0.461075 0.496405 0.884375 0.175 Uiso 0.724(7) 1 calc R U P A 2
H11P H 0.373908 0.566057 0.881092 0.175 Uiso 0.724(7) 1 calc R U P A 2
C12E C 0.3403(8) 0.4812(7) 0.8845(5) 0.128(3) Uani 0.724(7) 1 d D U P A 2
H12O H 0.289462 0.508371 0.914336 0.154 Uiso 0.724(7) 1 calc R U P A 2
H12P H 0.374010 0.437126 0.904925 0.154 Uiso 0.724(7) 1 calc R U P A 2
O4 O 0.5177(12) 0.5094(11) 0.4387(8) 0.165(5) Uani 0.5 1 d D U P B -1
C13 C 0.4639(19) 0.4646(14) 0.4663(14) 0.147(5) Uani 0.5 1 d D U P B -1
H13M H 0.395690 0.488435 0.466870 0.176 Uiso 0.5 1 calc R U P B -1
H13N H 0.479526 0.420846 0.442955 0.176 Uiso 0.5 1 calc R U P B -1
C14 C 0.4940(19) 0.4516(14) 0.5298(14) 0.156(5) Uani 0.5 1 d D U P B -1
H14I H 0.546499 0.407892 0.531848 0.188 Uiso 0.5 1 calc R U P B -1
H14J H 0.441677 0.448452 0.559700 0.188 Uiso 0.5 1 calc R U P B -1
C15 C 0.526(2) 0.5147(14) 0.5446(10) 0.152(5) Uani 0.5 1 d D U P B -1
H15I H 0.474885 0.549457 0.569040 0.183 Uiso 0.5 1 calc R U P B -1
H15J H 0.581557 0.499759 0.568708 0.183 Uiso 0.5 1 calc R U P B -1
C16 C 0.5458(19) 0.5415(14) 0.4880(12) 0.153(5) Uani 0.5 1 d D U P B -1
H16I H 0.613967 0.534244 0.481715 0.184 Uiso 0.5 1 calc R U P B -1
H16J H 0.513082 0.591990 0.487195 0.184 Uiso 0.5 1 calc R U P B -1
O5 O 0.3797(17) 0.4295(12) 0.0813(9) 0.235(5) Uani 0.589(9) 1 d D U P C 1
C17 C 0.417(2) 0.3568(14) 0.1053(15) 0.227(5) Uani 0.589(9) 1 d D U P C 1
H17I H 0.410205 0.324031 0.074686 0.273 Uiso 0.589(9) 1 calc R U P C 1
H17J H 0.484862 0.345790 0.110926 0.273 Uiso 0.589(9) 1 calc R U P C 1
C18 C 0.367(2) 0.3491(13) 0.1644(12) 0.215(5) Uani 0.589(9) 1 d D U P C 1
H18I H 0.407169 0.344120 0.199390 0.258 Uiso 0.589(9) 1 calc R U P C 1
H18J H 0.344354 0.308473 0.164172 0.258 Uiso 0.589(9) 1 calc R U P C 1
C19 C 0.285(2) 0.4170(17) 0.1687(15) 0.218(5) Uani 0.589(9) 1 d D U P C 1
H19I H 0.224842 0.407471 0.170149 0.262 Uiso 0.589(9) 1 calc R U P C 1
H19J H 0.286532 0.442396 0.206846 0.262 Uiso 0.589(9) 1 calc R U P C 1
C20 C 0.2968(18) 0.4555(12) 0.1160(13) 0.219(6) Uani 0.589(9) 1 d D U P C 1
H20I H 0.245272 0.459180 0.089400 0.262 Uiso 0.589(9) 1 calc R U P C 1
H20J H 0.291213 0.502948 0.128960 0.262 Uiso 0.589(9) 1 calc R U P C 1
C21 C 0.464(3) 0.491(3) -0.001(2) 0.252(13) Uani 0.411(9) 1 d D U P C -1
H21I H 0.461809 0.539474 -0.006233 0.379 Uiso 0.411(9) 1 calc R U P C -1
H21J H 0.523682 0.460981 -0.020195 0.379 Uiso 0.411(9) 1 calc R U P C -1
H21K H 0.412152 0.483337 -0.020192 0.379 Uiso 0.411(9) 1 calc R U P C -1
C22 C 0.457(3) 0.4735(19) 0.069(2) 0.236(6) Uani 0.411(9) 1 d D U P C -1
H22I H 0.397695 0.505861 0.087974 0.283 Uiso 0.411(9) 1 calc R U P C -1
H22J H 0.508645 0.483621 0.087970 0.283 Uiso 0.411(9) 1 calc R U P C -1
C23 C 0.459(3) 0.398(2) 0.090(2) 0.228(6) Uani 0.411(9) 1 d D U P C -1
H23I H 0.519167 0.381524 0.109739 0.274 Uiso 0.411(9) 1 calc R U P C -1
H23J H 0.472404 0.374323 0.049336 0.274 Uiso 0.411(9) 1 calc R U P C -1
C24 C 0.399(3) 0.356(3) 0.129(3) 0.222(5) Uani 0.411(9) 1 d D U P C -1
H24A H 0.386629 0.322011 0.102051 0.267 Uiso 0.411(9) 1 calc R U P C -1
H24B H 0.432810 0.330997 0.164415 0.267 Uiso 0.411(9) 1 calc R U P C -1
C25 C 0.307(4) 0.410(2) 0.153(3) 0.223(5) Uani 0.411(9) 1 d D U P C -1
H25A H 0.266194 0.427203 0.118050 0.267 Uiso 0.411(9) 1 calc R U P C -1
H25B H 0.319097 0.449581 0.171341 0.267 Uiso 0.411(9) 1 calc R U P C -1
C26 C 0.260(2) 0.370(2) 0.2034(16) 0.215(6) Uani 0.411(9) 1 d D U P C -1
H26A H 0.200044 0.401504 0.220749 0.323 Uiso 0.411(9) 1 calc R U P C -1
H26B H 0.248898 0.330669 0.184001 0.323 Uiso 0.411(9) 1 calc R U P C -1
H26C H 0.301472 0.352908 0.236961 0.323 Uiso 0.411(9) 1 calc R U P C -1
Zn1A Zn 0.76284(3) 0.23398(2) 0.11249(2) 0.03281(9) Uani 1 1 d . . . . .
Br1A Br 0.64802(3) 0.26186(2) 0.19753(2) 0.04056(9) Uani 1 1 d . . . . .
Br2A Br 0.89785(3) 0.13723(2) 0.12046(2) 0.03918(9) Uani 1 1 d . . . . .
N1A N 0.7966(2) 0.31743(16) 0.07184(14) 0.0368(7) Uani 1 1 d . . . . .
N2A N 0.69205(19) 0.24561(14) 0.03377(12) 0.0289(5) Uani 1 1 d . . . . .
N3A N 0.62759(19) 0.22173(14) 0.01068(12) 0.0285(5) Uani 1 1 d . . . . .
N4A N 0.61252(18) 0.05920(13) 0.16590(12) 0.0258(5) Uani 1 1 d . . . . .
H4A1 H 0.554393 0.089300 0.161259 0.031 Uiso 1 1 calc R U . . .
H4A2 H 0.604983 0.020312 0.184831 0.031 Uiso 1 1 calc R U . . .
B1A B 0.6675(2) 0.03758(18) 0.09389(16) 0.0243(6) Uani 1 1 d . . . . .
C1A C 0.8813(4) 0.3311(3) 0.1580(2) 0.0581(12) Uani 1 1 d . . . . .
H1A H 0.912233 0.280922 0.160008 0.087 Uiso 1 1 calc R U . . .
H1B H 0.826854 0.343894 0.188554 0.087 Uiso 1 1 calc R U . . .
H1C H 0.925337 0.355255 0.167244 0.087 Uiso 1 1 calc R U . . .
C2A C 0.8503(3) 0.3510(2) 0.0942(2) 0.0447(9) Uani 1 1 d . . . . .
C3A C 0.8741(3) 0.4029(2) 0.0588(3) 0.0578(13) Uani 1 1 d . . . . .
H3A H 0.912395 0.426415 0.074778 0.069 Uiso 1 1 calc R U . . .
C4A C 0.8420(3) 0.4195(2) 0.0014(2) 0.0556(12) Uani 1 1 d . . . . .
H4A H 0.858532 0.454533 -0.022781 0.067 Uiso 1 1 calc R U . . .
C5A C 0.7855(3) 0.3862(2) -0.0223(2) 0.0483(10) Uani 1 1 d . . . . .
H5A H 0.763138 0.397361 -0.062505 0.058 Uiso 1 1 calc R U . . .
C6A C 0.7627(3) 0.33551(18) 0.01530(17) 0.0375(8) Uani 1 1 d . . . . .
C7A C 0.7004(3) 0.29787(17) -0.00298(16) 0.0345(7) Uani 1 1 d . . . . .
C8A C 0.6407(3) 0.30793(19) -0.05033(17) 0.0412(8) Uani 1 1 d . . . . .
H8A H 0.633340 0.341720 -0.082813 0.049 Uiso 1 1 calc R U . . .
C9A C 0.5938(3) 0.25931(17) -0.04121(16) 0.0356(7) Uani 1 1 d . . . . .
C10A C 0.5199(3) 0.24807(19) -0.07940(18) 0.0421(8) Uani 1 1 d . . . . .
C11A C 0.4284(3) 0.2543(3) -0.0388(2) 0.0579(12) Uani 1 1 d . . . . .
H11A H 0.380536 0.250665 -0.065235 0.087 Uiso 1 1 calc R U . . .
H11B H 0.406669 0.299194 -0.017923 0.087 Uiso 1 1 calc R U . . .
H11C H 0.439611 0.217008 -0.007424 0.087 Uiso 1 1 calc R U . . .
C12A C 0.5567(3) 0.1773(2) -0.11130(19) 0.0455(9) Uani 1 1 d . . . . .
H12A H 0.508693 0.171191 -0.136205 0.068 Uiso 1 1 calc R U . . .
H12B H 0.571842 0.140559 -0.079527 0.068 Uiso 1 1 calc R U . . .
H12C H 0.613161 0.175090 -0.138535 0.068 Uiso 1 1 calc R U . . .
C13A C 0.4996(5) 0.3045(3) -0.1306(3) 0.0781(18) Uani 1 1 d . . . . .
H13A H 0.556108 0.298586 -0.158917 0.117 Uiso 1 1 calc R U . . .
H13B H 0.481033 0.350263 -0.111437 0.117 Uiso 1 1 calc R U . . .
H13C H 0.448908 0.300601 -0.154174 0.117 Uiso 1 1 calc R U . . .
C14A C 0.6011(2) 0.16581(17) 0.04570(15) 0.0294(6) Uani 1 1 d . . . . .
H14A H 0.564811 0.146554 0.019412 0.035 Uiso 1 1 calc R U . . .
H14B H 0.560214 0.185455 0.083423 0.035 Uiso 1 1 calc R U . . .
C15A C 0.6856(2) 0.10792(16) 0.06500(14) 0.0265(6) Uani 1 1 d . . . . .
H15A H 0.715383 0.126481 0.096331 0.032 Uiso 1 1 calc R U . . .
H15B H 0.731161 0.094996 0.028046 0.032 Uiso 1 1 calc R U . . .
C16A C 0.6023(2) 0.00674(16) 0.05538(15) 0.0289(6) Uani 1 1 d . . . . .
H16A H 0.541005 0.043715 0.051420 0.035 Uiso 1 1 calc R U . . .
C17A C 0.6535(3) -0.00946(19) -0.01076(16) 0.0379(8) Uani 1 1 d . . . . .
H17A H 0.617407 -0.030696 -0.035300 0.045 Uiso 1 1 calc R U . . .
H17B H 0.653485 0.034788 -0.031619 0.045 Uiso 1 1 calc R U . . .
C18A C 0.7548(3) -0.0577(2) -0.01240(18) 0.0472(10) Uani 1 1 d . . . . .
H18A H 0.786229 -0.053820 -0.054140 0.057 Uiso 1 1 calc R U . . .
H18B H 0.753766 -0.106026 -0.007093 0.057 Uiso 1 1 calc R U . . .
C19A C 0.8138(3) -0.0436(2) 0.03715(18) 0.0417(8) Uani 1 1 d . . . . .
H19A H 0.836988 -0.004963 0.022088 0.050 Uiso 1 1 calc R U . . .
H19B H 0.869054 -0.085157 0.040951 0.050 Uiso 1 1 calc R U . . .
C20A C 0.7630(2) -0.02555(17) 0.10258(16) 0.0308(7) Uani 1 1 d . . . . .
H20A H 0.803543 -0.009284 0.128596 0.037 Uiso 1 1 calc R U . . .
C21A C 0.7427(3) -0.08898(18) 0.13514(17) 0.0365(7) Uani 1 1 d . . . . .
H21A H 0.802175 -0.127621 0.134960 0.044 Uiso 1 1 calc R U . . .
H21B H 0.720639 -0.077197 0.179235 0.044 Uiso 1 1 calc R U . . .
C22A C 0.6702(3) -0.11449(19) 0.1061(2) 0.0417(8) Uani 1 1 d . . . . .
H22A H 0.700739 -0.141799 0.068631 0.050 Uiso 1 1 calc R U . . .
H22B H 0.649906 -0.145874 0.136369 0.050 Uiso 1 1 calc R U . . .
C23A C 0.5832(3) -0.05650(18) 0.08753(18) 0.0364(7) Uani 1 1 d . . . . .
H23A H 0.549921 -0.076064 0.059265 0.044 Uiso 1 1 calc R U . . .
H23B H 0.540731 -0.040837 0.125538 0.044 Uiso 1 1 calc R U . . .
Zn1B Zn 0.32977(3) 0.10423(2) 0.22860(2) 0.02974(9) Uani 1 1 d . . . . .
Br1B Br 0.39522(3) -0.01548(2) 0.24522(2) 0.04256(9) Uani 1 1 d . . . . .
Br2B Br 0.38079(2) 0.14940(2) 0.13387(2) 0.03640(8) Uani 1 1 d . . . . .
N1B N 0.18699(19) 0.13790(15) 0.25519(12) 0.0302(6) Uani 1 1 d . . . . .
N2B N 0.32476(18) 0.17740(14) 0.29292(12) 0.0277(5) Uani 1 1 d . . . . .
N3B N 0.38245(18) 0.20825(14) 0.31466(13) 0.0277(5) Uani 1 1 d . . . . .
N4B N 0.65960(18) 0.09073(13) 0.20794(12) 0.0253(5) Uani 1 1 d . . . . .
H4B1 H 0.641740 0.137155 0.200163 0.030 Uiso 1 1 calc R U . . .
H4B2 H 0.722360 0.073941 0.197717 0.030 Uiso 1 1 calc R U . . .
B1B B 0.6403(2) 0.07852(19) 0.28485(16) 0.0258(7) Uani 1 1 d . . . . .
C1B C 0.1530(3) 0.0568(3) 0.1886(2) 0.0548(12) Uani 1 1 d . . . . .
H1D H 0.099210 0.053196 0.168195 0.082 Uiso 1 1 calc R U . . .
H1E H 0.182829 0.012857 0.209755 0.082 Uiso 1 1 calc R U . . .
H1F H 0.198149 0.066973 0.157223 0.082 Uiso 1 1 calc R U . . .
C2B C 0.1206(2) 0.1135(2) 0.23525(16) 0.0347(7) Uani 1 1 d . . . . .
C3B C 0.0278(3) 0.1401(2) 0.25732(18) 0.0431(9) Uani 1 1 d . . . . .
H3B H -0.017726 0.122102 0.243202 0.052 Uiso 1 1 calc R U . . .
C4B C 0.0020(3) 0.1928(2) 0.3000(2) 0.0477(10) Uani 1 1 d . . . . .
H4B H -0.061717 0.211663 0.315389 0.057 Uiso 1 1 calc R U . . .
C5B C 0.0690(2) 0.2182(2) 0.32043(18) 0.0397(8) Uani 1 1 d . . . . .
H5B H 0.052009 0.255054 0.349413 0.048 Uiso 1 1 calc R U . . .
C6B C 0.1612(2) 0.18906(17) 0.29787(15) 0.0286(6) Uani 1 1 d . . . . .
C7B C 0.2383(2) 0.21075(17) 0.31714(15) 0.0280(6) Uani 1 1 d . . . . .
C8B C 0.2407(2) 0.26329(17) 0.35618(16) 0.0306(7) Uani 1 1 d . . . . .
H8B H 0.189080 0.294047 0.379736 0.037 Uiso 1 1 calc R U . . .
C9B C 0.3337(2) 0.26159(16) 0.35368(15) 0.0282(6) Uani 1 1 d . . . . .
C10B C 0.3754(2) 0.30878(17) 0.38587(16) 0.0321(7) Uani 1 1 d . . . . .
C11B C 0.2963(3) 0.3565(2) 0.4292(2) 0.0493(10) Uani 1 1 d . . . . .
H11D H 0.246455 0.384665 0.404177 0.074 Uiso 1 1 calc R U . . .
H11E H 0.321206 0.386906 0.451636 0.074 Uiso 1 1 calc R U . . .
H11F H 0.270856 0.328249 0.459172 0.074 Uiso 1 1 calc R U . . .
C12B C 0.4535(3) 0.2683(2) 0.4259(2) 0.0454(9) Uani 1 1 d . . . . .
H12D H 0.506464 0.239976 0.398970 0.068 Uiso 1 1 calc R U . . .
H12E H 0.430392 0.238282 0.455245 0.068 Uiso 1 1 calc R U . . .
H12F H 0.473894 0.300775 0.449099 0.068 Uiso 1 1 calc R U . . .
C13B C 0.4104(3) 0.35460(19) 0.3376(2) 0.0424(8) Uani 1 1 d . . . . .
H13D H 0.462989 0.325507 0.310903 0.064 Uiso 1 1 calc R U . . .
H13E H 0.431037 0.388054 0.359259 0.064 Uiso 1 1 calc R U . . .
H13F H 0.359559 0.379435 0.311953 0.064 Uiso 1 1 calc R U . . .
C14B C 0.4818(2) 0.18395(17) 0.29010(16) 0.0294(6) Uani 1 1 d . . . . .
H14C H 0.516477 0.209985 0.310430 0.035 Uiso 1 1 calc R U . . .
H14D H 0.485894 0.194147 0.244784 0.035 Uiso 1 1 calc R U . . .
C15B C 0.5282(2) 0.10662(16) 0.30080(15) 0.0283(6) Uani 1 1 d . . . . .
H15C H 0.499172 0.080909 0.275125 0.034 Uiso 1 1 calc R U . . .
H15D H 0.514286 0.095594 0.345077 0.034 Uiso 1 1 calc R U . . .
C16B C 0.6892(2) -0.00273(18) 0.29941(16) 0.0337(7) Uani 1 1 d . . . . .
H16B H 0.658659 -0.029931 0.275864 0.040 Uiso 1 1 calc R U . . .
C17B C 0.6728(3) -0.0171(2) 0.36959(17) 0.0414(8) Uani 1 1 d . . . . .
H17C H 0.707149 -0.066153 0.378515 0.050 Uiso 1 1 calc R U . . .
H17D H 0.605297 -0.010286 0.379738 0.050 Uiso 1 1 calc R U . . .
C18B C 0.7038(3) 0.0291(2) 0.41252(17) 0.0464(10) Uani 1 1 d . . . . .
H18C H 0.673958 0.026757 0.455060 0.056 Uiso 1 1 calc R U . . .
H18D H 0.772377 0.009753 0.414778 0.056 Uiso 1 1 calc R U . . .
C19B C 0.6803(3) 0.1054(2) 0.39235(16) 0.0388(8) Uani 1 1 d . . . . .
H19C H 0.717952 0.126906 0.415216 0.047 Uiso 1 1 calc R U . . .
H19D H 0.613583 0.129048 0.405298 0.047 Uiso 1 1 calc R U . . .
C20B C 0.6975(2) 0.11896(18) 0.32157(14) 0.0295(6) Uani 1 1 d . . . . .
H20B H 0.670603 0.169775 0.313231 0.035 Uiso 1 1 calc R U . . .
C21B C 0.8025(2) 0.0963(2) 0.29997(17) 0.0391(8) Uani 1 1 d . . . . .
H21C H 0.810092 0.113635 0.256877 0.047 Uiso 1 1 calc R U . . .
H21D H 0.834370 0.118466 0.326936 0.047 Uiso 1 1 calc R U . . .
C22B C 0.8510(2) 0.0183(2) 0.30119(19) 0.0471(10) Uani 1 1 d . . . . .
H22C H 0.864697 0.003658 0.344634 0.057 Uiso 1 1 calc R U . . .
H22D H 0.911640 0.008129 0.275749 0.057 Uiso 1 1 calc R U . . .
C23B C 0.7949(2) -0.0250(2) 0.27694(17) 0.0400(8) Uani 1 1 d . . . . .
H23C H 0.823657 -0.073848 0.289738 0.048 Uiso 1 1 calc R U . . .
H23D H 0.800838 -0.023122 0.230780 0.048 Uiso 1 1 calc R U . . .
Zn1C Zn 0.14292(3) 0.21086(2) 0.54196(2) 0.03185(9) Uani 1 1 d . . . . .
Br1C Br 0.07046(3) 0.18491(2) 0.63749(2) 0.03823(9) Uani 1 1 d . . . . .
Br2C Br 0.04378(3) 0.29833(2) 0.48288(2) 0.03686(8) Uani 1 1 d . . . . .
N1C N 0.2301(2) 0.12959(14) 0.48748(13) 0.0327(6) Uani 1 1 d . . . . .
N2C N 0.2713(2) 0.21350(14) 0.56325(13) 0.0305(6) Uani 1 1 d . . . . .
N3C N 0.30637(19) 0.24327(14) 0.60616(13) 0.0311(6) Uani 1 1 d . . . . .
N4C N 0.0312(2) 0.39394(14) 0.69892(14) 0.0323(6) Uani 1 1 d . . . . .
H4C1 H 0.066792 0.366180 0.727537 0.039 Uiso 1 1 calc R U . . .
H4C2 H -0.007353 0.431987 0.719328 0.039 Uiso 1 1 calc R U . . .
B1C B 0.1030(3) 0.41987(19) 0.64577(18) 0.0293(7) Uani 1 1 d . . . . .
C1C C 0.1007(3) 0.1015(2) 0.4488(2) 0.0545(11) Uani 1 1 d . . . . .
H1G H 0.065510 0.151013 0.449207 0.082 Uiso 1 1 calc R U . . .
H1H H 0.081660 0.079128 0.486473 0.082 Uiso 1 1 calc R U . . .
H1I H 0.087851 0.080367 0.411847 0.082 Uiso 1 1 calc R U . . .
C2C C 0.2031(3) 0.09229(19) 0.44693(17) 0.0390(8) Uani 1 1 d . . . . .
C3C C 0.2697(3) 0.0463(2) 0.40717(18) 0.0458(9) Uani 1 1 d . . . . .
H3C H 0.250400 0.020514 0.378231 0.055 Uiso 1 1 calc R U . . .
C4C C 0.3634(3) 0.0379(2) 0.40942(18) 0.0449(9) Uani 1 1 d . . . . .
H4C H 0.408688 0.006814 0.381955 0.054 Uiso 1 1 calc R U . . .
C5C C 0.3910(3) 0.07542(19) 0.45233(17) 0.0387(8) Uani 1 1 d . . . . .
H5C H 0.455433 0.069491 0.455523 0.046 Uiso 1 1 calc R U . . .
C6C C 0.3228(3) 0.12145(18) 0.49016(15) 0.0333(7) Uani 1 1 d . . . . .
C7C C 0.3436(2) 0.16352(16) 0.53689(14) 0.0288(6) Uani 1 1 d . . . . .
C8C C 0.4260(2) 0.16084(17) 0.56261(16) 0.0329(7) Uani 1 1 d . . . . .
H8C H 0.486991 0.130226 0.551629 0.039 Uiso 1 1 calc R U . . .
C9C C 0.4012(2) 0.21190(18) 0.60748(16) 0.0326(7) Uani 1 1 d . . . . .
C10C C 0.4633(3) 0.2302(2) 0.6503(2) 0.0477(10) Uani 1 1 d . . . . .
C11C C 0.4345(4) 0.2154(3) 0.7180(2) 0.0740(17) Uani 1 1 d . . . . .
H11G H 0.369182 0.242869 0.728555 0.111 Uiso 1 1 calc R U . . .
H11H H 0.474760 0.227899 0.745695 0.111 Uiso 1 1 calc R U . . .
H11I H 0.441284 0.166062 0.723246 0.111 Uiso 1 1 calc R U . . .
C12C C 0.4634(4) 0.3055(3) 0.6396(4) 0.084(2) Uani 1 1 d . . . . .
H12G H 0.487246 0.311242 0.596523 0.125 Uiso 1 1 calc R U . . .
H12H H 0.503671 0.316102 0.668410 0.125 Uiso 1 1 calc R U . . .
H12I H 0.399493 0.337056 0.646994 0.125 Uiso 1 1 calc R U . . .
C13C C 0.5640(3) 0.1826(3) 0.6352(2) 0.0563(11) Uani 1 1 d . . . . .
H13G H 0.585207 0.191084 0.592172 0.084 Uiso 1 1 calc R U . . .
H13H H 0.565699 0.134104 0.640066 0.084 Uiso 1 1 calc R U . . .
H13I H 0.605310 0.192205 0.663814 0.084 Uiso 1 1 calc R U . . .
C14C C 0.2391(2) 0.29637(17) 0.64615(16) 0.0329(7) Uani 1 1 d . . . . .
H14E H 0.273896 0.319886 0.669486 0.039 Uiso 1 1 calc R U . . .
H14F H 0.205409 0.273483 0.676930 0.039 Uiso 1 1 calc R U . . .
C15C C 0.1679(2) 0.35050(16) 0.60965(16) 0.0308(7) Uani 1 1 d . . . . .
H15E H 0.125909 0.327645 0.593328 0.037 Uiso 1 1 calc R U . . .
H15F H 0.202346 0.365084 0.573179 0.037 Uiso 1 1 calc R U . . .
C16C C 0.1597(3) 0.46116(18) 0.68143(17) 0.0344(7) Uani 1 1 d . . . . .
H16C H 0.197753 0.429080 0.712446 0.041 Uiso 1 1 calc R U . . .
C17C C 0.2268(3) 0.4804(2) 0.63067(18) 0.0392(8) Uani 1 1 d . . . . .
H17E H 0.259630 0.508404 0.650191 0.047 Uiso 1 1 calc R U . . .
H17F H 0.274748 0.437126 0.615814 0.047 Uiso 1 1 calc R U . . .
C18C C 0.1813(3) 0.5207(2) 0.57359(19) 0.0436(9) Uani 1 1 d . . . . .
H18E H 0.156009 0.570412 0.584336 0.052 Uiso 1 1 calc R U . . .
H18F H 0.230829 0.516089 0.539127 0.052 Uiso 1 1 calc R U . . .
C19C C 0.1026(3) 0.4986(2) 0.54963(18) 0.0416(8) Uani 1 1 d . . . . .
H19E H 0.131210 0.459340 0.520884 0.050 Uiso 1 1 calc R U . . .
H19F H 0.063893 0.537476 0.525040 0.050 Uiso 1 1 calc R U . . .
C20C C 0.0374(2) 0.47673(18) 0.59987(17) 0.0351(7) Uani 1 1 d . . . . .
H20C H -0.001486 0.454000 0.578726 0.042 Uiso 1 1 calc R U . . .
C21C C -0.0287(3) 0.5391(2) 0.6367(2) 0.0458(9) Uani 1 1 d . . . . .
H21E H -0.064116 0.573426 0.606767 0.055 Uiso 1 1 calc R U . . .
H21F H -0.074447 0.523156 0.663914 0.055 Uiso 1 1 calc R U . . .
C22C C 0.0202(3) 0.5749(2) 0.6768(2) 0.0497(10) Uani 1 1 d . . . . .
H22E H -0.027549 0.607374 0.705092 0.060 Uiso 1 1 calc R U . . .
H22F H 0.051620 0.602457 0.649378 0.060 Uiso 1 1 calc R U . . .
C23C C 0.0927(3) 0.52494(19) 0.71597(19) 0.0451(9) Uani 1 1 d . . . . .
H23E H 0.059140 0.508599 0.751846 0.054 Uiso 1 1 calc R U . . .
H23F H 0.130583 0.550888 0.732901 0.054 Uiso 1 1 calc R U . . .
Zn1D Zn 0.06912(3) 0.35216(2) 0.88759(2) 0.03581(9) Uani 1 1 d . . . . .
Br1D Br -0.01345(3) 0.47076(2) 0.87726(2) 0.04613(10) Uani 1 1 d . . . . .
Br2D Br 0.19453(3) 0.31025(2) 0.81150(2) 0.04827(10) Uani 1 1 d . . . . .
N1D N 0.0981(2) 0.31894(15) 0.97757(14) 0.0353(6) Uani 1 1 d . . . . .
N2D N 0.0033(2) 0.27791(15) 0.89748(14) 0.0348(6) Uani 1 1 d . . . . .
N3D N -0.0364(2) 0.24391(15) 0.86222(13) 0.0323(6) Uani 1 1 d . . . . .
N4D N -0.02706(19) 0.35642(14) 0.67436(14) 0.0314(6) Uani 1 1 d . . . . .
H4D1 H 0.008170 0.311106 0.670851 0.038 Uiso 1 1 calc R U . . .
H4D2 H -0.039465 0.372772 0.635071 0.038 Uiso 1 1 calc R U . . .
B1D B -0.1297(3) 0.3592(2) 0.7138(2) 0.0340(8) Uani 1 1 d . . . . .
C1D C 0.1902(4) 0.3955(2) 0.9871(3) 0.0598(12) Uani 1 1 d . . . . .
H1J H 0.228703 0.378856 0.948344 0.090 Uiso 1 1 calc R U . . .
H1K H 0.228602 0.406664 1.016905 0.090 Uiso 1 1 calc R U . . .
H1L H 0.138481 0.437122 0.978220 0.090 Uiso 1 1 calc R U . . .
C2D C 0.1515(3) 0.3404(2) 1.0143(2) 0.0461(9) Uani 1 1 d . . . . .
C3D C 0.1691(4) 0.3108(3) 1.0727(2) 0.0615(13) Uani 1 1 d . . . . .
H3D H 0.206788 0.325911 1.098281 0.074 Uiso 1 1 calc R U . . .
C4D C 0.1318(4) 0.2593(3) 1.0937(2) 0.0625(13) Uani 1 1 d . . . . .
H4D H 0.144321 0.238676 1.133689 0.075 Uiso 1 1 calc R U . . .
C5D C 0.0768(3) 0.2380(2) 1.05681(19) 0.0438(9) Uani 1 1 d . . . . .
H5D H 0.050197 0.202989 1.070859 0.053 Uiso 1 1 calc R U . . .
C6D C 0.0608(2) 0.26872(17) 0.99859(17) 0.0333(7) Uani 1 1 d . . . . .
C7D C 0.0092(2) 0.24699(17) 0.95401(16) 0.0311(7) Uani 1 1 d . . . . .
C8D C -0.0292(2) 0.19294(17) 0.95470(17) 0.0326(7) Uani 1 1 d . . . . .
H8D H -0.035538 0.163573 0.989066 0.039 Uiso 1 1 calc R U . . .
C9D C -0.0562(2) 0.19065(17) 0.89508(16) 0.0321(7) Uani 1 1 d . . . . .
C10D C -0.0925(3) 0.13609(19) 0.86913(17) 0.0364(7) Uani 1 1 d . . . . .
C11D C -0.1062(4) 0.0880(3) 0.9236(2) 0.0664(15) Uani 1 1 d . . . . .
H11J H -0.132168 0.053564 0.908733 0.100 Uiso 1 1 calc R U . . .
H11K H -0.149439 0.115504 0.956574 0.100 Uiso 1 1 calc R U . . .
H11L H -0.045747 0.064469 0.940178 0.100 Uiso 1 1 calc R U . . .
C12D C -0.1873(3) 0.1686(2) 0.8418(3) 0.0615(13) Uani 1 1 d . . . . .
H12J H -0.178836 0.194831 0.803792 0.092 Uiso 1 1 calc R U . . .
H12K H -0.230826 0.199711 0.872381 0.092 Uiso 1 1 calc R U . . .
H12L H -0.212812 0.131879 0.831644 0.092 Uiso 1 1 calc R U . . .
C13D C -0.0204(3) 0.0932(2) 0.82070(18) 0.0412(8) Uani 1 1 d . . . . .
H13J H -0.042335 0.056356 0.806159 0.062 Uiso 1 1 calc R U . . .
H13K H 0.039152 0.072538 0.839322 0.062 Uiso 1 1 calc R U . . .
H13L H -0.011598 0.122930 0.785340 0.062 Uiso 1 1 calc R U . . .
C14D C -0.0447(3) 0.26483(18) 0.79576(16) 0.0351(7) Uani 1 1 d . . . . .
H14G H -0.069954 0.232861 0.774798 0.042 Uiso 1 1 calc R U . . .
H14H H 0.018451 0.260039 0.775540 0.042 Uiso 1 1 calc R U . . .
C15D C -0.1074(3) 0.33864(18) 0.78622(17) 0.0361(7) Uani 1 1 d . . . . .
H15G H -0.077233 0.370825 0.801783 0.043 Uiso 1 1 calc R U . . .
H15H H -0.167399 0.345301 0.811731 0.043 Uiso 1 1 calc R U . . .
C16D C -0.1714(2) 0.30627(19) 0.67964(17) 0.0361(7) Uani 1 1 d . . . . .
H16D H -0.128260 0.258105 0.684899 0.043 Uiso 1 1 calc R U . . .
C17D C -0.2670(3) 0.3106(2) 0.7137(2) 0.0447(9) Uani 1 1 d . . . . .
H17G H -0.256520 0.291187 0.756307 0.054 Uiso 1 1 calc R U . . .
H17H H -0.294427 0.280704 0.691747 0.054 Uiso 1 1 calc R U . . .
C18D C -0.3393(3) 0.3834(2) 0.7192(3) 0.0557(11) Uani 1 1 d . . . . .
H18G H -0.366389 0.396716 0.678617 0.067 Uiso 1 1 calc R U . . .
H18H H -0.390677 0.381837 0.750562 0.067 Uiso 1 1 calc R U . . .
C19D C -0.2981(3) 0.4391(2) 0.7380(3) 0.0549(11) Uani 1 1 d . . . . .
H19G H -0.290306 0.434607 0.783263 0.066 Uiso 1 1 calc R U . . .
H19H H -0.343337 0.485261 0.730356 0.066 Uiso 1 1 calc R U . . .
C20D C -0.2025(3) 0.4354(2) 0.7027(2) 0.0443(9) Uani 1 1 d . . . . .
H20D H -0.178504 0.470399 0.720914 0.053 Uiso 1 1 calc R U . . .
C21D C -0.2125(3) 0.4524(2) 0.6322(2) 0.0505(10) Uani 1 1 d . . . . .
H21G H -0.264539 0.496070 0.628381 0.061 Uiso 1 1 calc R U . . .
H21H H -0.154513 0.461025 0.614107 0.061 Uiso 1 1 calc R U . . .
C22D C -0.2306(3) 0.3973(2) 0.5927(2) 0.0543(11) Uani 1 1 d . . . . .
H22G H -0.298509 0.403150 0.597147 0.065 Uiso 1 1 calc R U . . .
H22H H -0.213545 0.405705 0.548322 0.065 Uiso 1 1 calc R U . . .
C23D C -0.1772(3) 0.3220(2) 0.60949(19) 0.0466(9) Uani 1 1 d . . . . .
H23G H -0.112765 0.310431 0.589243 0.056 Uiso 1 1 calc R U . . .
H23H H -0.207799 0.291262 0.591823 0.056 Uiso 1 1 calc R U . . .

loop_
_atom_site_aniso_label
_atom_site_aniso_U_11
_atom_site_aniso_U_22
_atom_site_aniso_U_33
_atom_site_aniso_U_23
_atom_site_aniso_U_13
_atom_site_aniso_U_12
O1 0.085(3) 0.147(5) 0.106(4) -0.039(4) 0.013(3) -0.012(3)
C1 0.089(5) 0.136(7) 0.088(5) 0.000(5) 0.003(4) -0.047(5)
C2 0.071(4) 0.184(9) 0.097(5) -0.036(6) 0.000(4) -0.050(5)
C3 0.072(5) 0.216(12) 0.180(11) -0.004(9) -0.021(6) -0.050(7)
C4 0.084(5) 0.101(5) 0.104(5) -0.005(4) -0.025(4) -0.038(4)
O2 0.175(8) 0.191(9) 0.204(9) -0.024(7) -0.097(7) 0.055(7)
C5 0.137(8) 0.108(7) 0.178(11) -0.054(7) -0.063(8) 0.021(6)
C6 0.083(5) 0.096(6) 0.203(11) 0.007(7) -0.020(6) -0.010(5)
C7 0.092(7) 0.181(12) 0.220(14) 0.002(10) 0.009(8) -0.038(8)
C8 0.071(5) 0.060(4) 0.349(19) 0.010(8) 0.022(8) -0.015(4)
O3 0.112(5) 0.149(6) 0.151(6) -0.029(5) 0.001(5) -0.028(5)
C9 0.106(6) 0.152(7) 0.147(7) -0.020(6) -0.008(6) -0.034(6)
C10 0.104(7) 0.147(8) 0.150(7) -0.012(7) -0.009(6) -0.035(6)
C11 0.119(8) 0.153(8) 0.162(8) -0.015(8) 0.006(7) -0.032(7)
C12 0.120(7) 0.149(7) 0.157(8) -0.026(7) 0.003(7) -0.036(6)
O3E 0.101(5) 0.149(6) 0.143(6) -0.032(5) -0.004(4) -0.026(4)
C9E 0.095(5) 0.144(6) 0.136(6) -0.005(5) -0.020(5) -0.030(5)
C10E 0.116(6) 0.150(6) 0.161(6) -0.016(6) 0.006(5) -0.038(5)
C11E 0.124(6) 0.146(7) 0.160(7) -0.039(6) 0.000(6) -0.031(5)
C12E 0.093(6) 0.148(7) 0.129(7) -0.046(6) 0.011(5) -0.016(5)
O4 0.128(8) 0.153(10) 0.243(13) 0.016(9) -0.025(9) -0.086(7)
C13 0.108(8) 0.142(10) 0.236(14) 0.013(10) -0.030(9) -0.101(7)
C14 0.116(9) 0.145(10) 0.236(14) 0.023(10) -0.010(10) -0.084(9)
C15 0.110(9) 0.145(11) 0.234(14) 0.026(10) -0.018(10) -0.086(8)
C16 0.113(9) 0.151(10) 0.232(14) 0.020(10) -0.021(10) -0.095(7)
O5 0.228(7) 0.222(7) 0.238(8) -0.020(6) -0.050(6) -0.035(6)
C17 0.226(8) 0.213(7) 0.232(8) -0.032(7) -0.053(7) -0.041(6)
C18 0.215(8) 0.203(7) 0.224(8) -0.038(7) -0.054(7) -0.049(6)
C19 0.219(8) 0.207(8) 0.227(8) -0.042(7) -0.055(7) -0.048(6)
C20 0.216(8) 0.206(8) 0.225(9) -0.034(7) -0.052(7) -0.040(7)
C21 0.234(19) 0.240(19) 0.266(19) -0.023(17) -0.026(18) -0.045(17)
C22 0.228(9) 0.227(9) 0.239(9) -0.017(8) -0.044(8) -0.043(8)
C23 0.222(8) 0.218(8) 0.235(8) -0.025(7) -0.050(7) -0.045(7)
C24 0.220(7) 0.211(7) 0.229(8) -0.031(6) -0.052(6) -0.045(6)
C25 0.221(7) 0.212(7) 0.229(8) -0.034(6) -0.053(6) -0.046(6)
C26 0.218(9) 0.211(8) 0.218(9) -0.039(8) -0.058(8) -0.053(7)
Zn1A 0.0376(2) 0.0361(2) 0.02967(18) 0.00059(15) 0.00035(16) -0.01942(17)
Br1A 0.0505(2) 0.03760(18) 0.03543(17) -0.00350(14) 0.01020(15) -0.01980(16)
Br2A 0.03760(18) 0.0469(2) 0.03604(17) 0.00551(15) -0.00872(14) -0.01665(16)
N1A 0.0404(16) 0.0341(15) 0.0382(15) -0.0084(12) 0.0110(13) -0.0179(13)
N2A 0.0337(14) 0.0270(13) 0.0282(13) 0.0001(10) 0.0003(11) -0.0136(11)
N3A 0.0327(14) 0.0241(12) 0.0293(13) 0.0048(10) -0.0027(11) -0.0104(11)
N4A 0.0272(12) 0.0244(12) 0.0261(12) 0.0008(10) -0.0038(10) -0.0082(10)
B1A 0.0247(15) 0.0244(15) 0.0240(15) 0.0006(12) 0.0004(12) -0.0088(13)
C1A 0.061(3) 0.063(3) 0.063(3) -0.018(2) 0.003(2) -0.039(2)
C2A 0.044(2) 0.040(2) 0.054(2) -0.0183(17) 0.0154(17) -0.0216(17)
C3A 0.054(3) 0.039(2) 0.085(4) -0.023(2) 0.023(2) -0.027(2)
C4A 0.066(3) 0.037(2) 0.064(3) -0.0053(19) 0.024(2) -0.023(2)
C5A 0.062(3) 0.0302(18) 0.051(2) -0.0061(16) 0.020(2) -0.0175(18)
C6A 0.047(2) 0.0257(16) 0.0380(18) -0.0046(13) 0.0144(15) -0.0136(15)
C7A 0.0425(19) 0.0249(15) 0.0336(16) -0.0016(13) 0.0095(14) -0.0103(14)
C8A 0.062(2) 0.0283(17) 0.0330(17) 0.0065(14) -0.0030(17) -0.0157(17)
C9A 0.047(2) 0.0267(16) 0.0290(16) 0.0035(13) -0.0035(14) -0.0057(14)
C10A 0.051(2) 0.0324(18) 0.0418(19) 0.0055(15) -0.0160(17) -0.0085(16)
C11A 0.039(2) 0.065(3) 0.062(3) -0.003(2) -0.016(2) -0.002(2)
C12A 0.047(2) 0.051(2) 0.044(2) -0.0025(18) -0.0046(17) -0.0224(19)
C13A 0.123(5) 0.054(3) 0.069(3) 0.028(3) -0.060(3) -0.031(3)
C14A 0.0302(15) 0.0301(16) 0.0297(15) 0.0068(12) -0.0022(12) -0.0129(13)
C15A 0.0268(14) 0.0278(15) 0.0262(14) 0.0020(11) -0.0009(11) -0.0109(12)
C16A 0.0289(15) 0.0261(15) 0.0318(15) -0.0042(12) -0.0037(12) -0.0082(12)
C17A 0.046(2) 0.0323(17) 0.0315(16) -0.0028(14) -0.0048(15) -0.0056(15)
C18A 0.049(2) 0.046(2) 0.0344(18) -0.0077(16) 0.0034(16) 0.0017(18)
C19A 0.0322(17) 0.041(2) 0.0411(19) -0.0032(16) 0.0072(15) 0.0010(15)
C20A 0.0259(15) 0.0317(16) 0.0333(16) 0.0014(13) -0.0022(12) -0.0071(13)
C21A 0.0386(18) 0.0285(16) 0.0396(18) 0.0059(14) -0.0078(15) -0.0059(14)
C22A 0.050(2) 0.0271(17) 0.050(2) 0.0039(15) -0.0122(17) -0.0133(16)
C23A 0.0412(19) 0.0320(17) 0.0410(18) -0.0014(14) -0.0056(15) -0.0177(15)
Zn1B 0.02716(18) 0.03192(19) 0.03075(18) -0.00682(15) 0.00306(14) -0.01083(15)
Br1B 0.0550(2) 0.03039(17) 0.04069(19) -0.00585(14) -0.00128(16) -0.01112(16)
Br2B 0.03114(16) 0.0452(2) 0.03101(16) 0.00011(14) 0.00219(13) -0.01071(14)
N1B 0.0283(13) 0.0372(15) 0.0266(13) -0.0022(11) 0.0009(10) -0.0130(12)
N2B 0.0236(12) 0.0294(13) 0.0303(13) -0.0041(11) 0.0023(10) -0.0095(10)
N3B 0.0236(12) 0.0266(13) 0.0339(14) -0.0055(11) 0.0016(10) -0.0097(10)
N4B 0.0237(12) 0.0252(12) 0.0277(12) 0.0006(10) -0.0024(10) -0.0088(10)
B1B 0.0230(15) 0.0296(17) 0.0242(15) 0.0040(13) 0.0011(12) -0.0087(13)
C1B 0.045(2) 0.083(3) 0.047(2) -0.029(2) 0.0013(18) -0.033(2)
C2B 0.0347(17) 0.046(2) 0.0294(16) -0.0061(14) -0.0019(13) -0.0200(15)
C3B 0.0316(17) 0.068(3) 0.0372(18) -0.0071(18) -0.0057(15) -0.0246(18)
C4B 0.0263(17) 0.066(3) 0.050(2) -0.009(2) -0.0007(16) -0.0126(17)
C5B 0.0266(16) 0.049(2) 0.0420(19) -0.0115(16) -0.0004(14) -0.0085(15)
C6B 0.0249(14) 0.0321(16) 0.0294(15) -0.0030(12) 0.0007(12) -0.0104(12)
C7B 0.0257(14) 0.0283(15) 0.0304(15) -0.0019(12) 0.0004(12) -0.0097(12)
C8B 0.0240(14) 0.0301(16) 0.0367(17) -0.0076(13) 0.0041(12) -0.0079(12)
C9B 0.0299(15) 0.0251(14) 0.0303(15) -0.0040(12) 0.0024(12) -0.0103(12)
C10B 0.0327(16) 0.0290(16) 0.0372(17) -0.0074(13) 0.0028(13) -0.0140(13)
C11B 0.049(2) 0.047(2) 0.056(2) -0.0281(19) 0.0144(19) -0.0232(19)
C12B 0.054(2) 0.042(2) 0.049(2) -0.0019(17) -0.0101(18) -0.0242(18)
C13B 0.047(2) 0.0307(18) 0.053(2) 0.0016(16) 0.0027(17) -0.0192(16)
C14B 0.0224(14) 0.0309(16) 0.0340(16) 0.0011(13) 0.0021(12) -0.0083(12)
C15B 0.0258(14) 0.0296(15) 0.0303(15) 0.0018(12) 0.0005(12) -0.0107(12)
C16B 0.0331(17) 0.0320(17) 0.0331(16) 0.0080(13) -0.0021(13) -0.0072(14)
C17B 0.044(2) 0.0394(19) 0.0339(17) 0.0112(15) 0.0011(15) -0.0052(16)
C18B 0.049(2) 0.058(2) 0.0247(16) 0.0110(16) -0.0023(15) -0.0070(19)
C19B 0.0377(18) 0.053(2) 0.0247(15) -0.0009(15) -0.0022(13) -0.0124(16)
C20B 0.0270(15) 0.0379(17) 0.0251(14) 0.0018(13) -0.0029(12) -0.0124(13)
C21B 0.0277(16) 0.064(2) 0.0297(16) 0.0028(16) -0.0042(13) -0.0199(16)
C22B 0.0234(16) 0.072(3) 0.0394(19) -0.0004(19) -0.0044(14) -0.0042(17)
C23B 0.0320(17) 0.042(2) 0.0361(18) 0.0058(15) -0.0013(14) 0.0010(15)
Zn1C 0.0340(2) 0.02841(19) 0.03324(19) -0.00115(15) -0.00477(15) -0.00919(15)
Br1C 0.04263(19) 0.02909(17) 0.04077(18) 0.00540(14) 0.00013(15) -0.00970(14)
Br2C 0.03716(18) 0.03561(18) 0.03530(17) 0.00244(14) -0.00684(14) -0.00708(14)
N1C 0.0410(16) 0.0266(13) 0.0310(14) -0.0003(11) -0.0018(12) -0.0116(12)
N2C 0.0346(14) 0.0256(13) 0.0306(13) -0.0028(11) -0.0030(11) -0.0082(11)
N3C 0.0305(14) 0.0284(13) 0.0331(14) -0.0051(11) -0.0054(11) -0.0058(11)
N4C 0.0320(14) 0.0262(13) 0.0402(15) -0.0021(11) -0.0013(12) -0.0116(11)
B1C 0.0308(17) 0.0257(16) 0.0327(17) -0.0001(14) -0.0010(14) -0.0108(14)
C1C 0.060(3) 0.051(2) 0.060(3) -0.008(2) -0.016(2) -0.024(2)
C2C 0.057(2) 0.0315(17) 0.0336(17) 0.0013(14) -0.0042(16) -0.0205(16)
C3C 0.072(3) 0.0350(19) 0.0337(18) -0.0067(15) -0.0015(18) -0.0221(19)
C4C 0.062(3) 0.039(2) 0.0343(18) -0.0087(15) 0.0075(17) -0.0179(18)
C5C 0.045(2) 0.0351(18) 0.0338(17) -0.0026(14) 0.0092(15) -0.0128(16)
C6C 0.0423(18) 0.0297(16) 0.0291(15) 0.0022(13) 0.0008(14) -0.0142(14)
C7C 0.0347(16) 0.0237(14) 0.0264(14) -0.0006(11) 0.0028(12) -0.0083(12)
C8C 0.0314(16) 0.0295(16) 0.0350(17) 0.0021(13) 0.0017(13) -0.0071(13)
C9C 0.0310(16) 0.0306(16) 0.0351(17) 0.0019(13) -0.0053(13) -0.0076(13)
C10C 0.0363(19) 0.044(2) 0.059(2) -0.0132(19) -0.0129(18) -0.0038(17)
C11C 0.054(3) 0.108(5) 0.045(2) -0.020(3) -0.020(2) 0.004(3)
C12C 0.066(3) 0.053(3) 0.141(6) -0.019(3) -0.044(4) -0.020(3)
C13C 0.032(2) 0.065(3) 0.071(3) -0.007(2) -0.017(2) -0.0108(19)
C14C 0.0359(17) 0.0294(16) 0.0299(15) -0.0056(13) -0.0059(13) -0.0037(13)
C15C 0.0312(16) 0.0245(15) 0.0353(16) -0.0013(12) -0.0041(13) -0.0063(12)
C16C 0.0397(18) 0.0280(16) 0.0370(17) -0.0013(13) -0.0020(14) -0.0131(14)
C17C 0.0408(19) 0.0403(19) 0.0414(19) 0.0032(15) -0.0013(15) -0.0207(16)
C18C 0.048(2) 0.043(2) 0.043(2) 0.0089(16) -0.0003(17) -0.0203(17)
C19C 0.047(2) 0.0334(18) 0.0418(19) 0.0090(15) -0.0034(16) -0.0105(16)
C20C 0.0347(17) 0.0279(16) 0.0425(19) 0.0037(14) -0.0043(15) -0.0095(14)
C21C 0.040(2) 0.0312(18) 0.061(2) 0.0078(17) 0.0030(18) -0.0075(16)
C22C 0.059(3) 0.0267(18) 0.058(2) -0.0075(17) 0.013(2) -0.0096(17)
C23C 0.064(3) 0.0321(18) 0.042(2) -0.0101(15) 0.0107(18) -0.0236(18)
Zn1D 0.0412(2) 0.0310(2) 0.0375(2) -0.00117(16) 0.00137(17) -0.01572(17)
Br1D 0.0541(2) 0.03186(18) 0.0499(2) 0.00367(16) 0.00343(18) -0.01232(16)
Br2D 0.0470(2) 0.0509(2) 0.0418(2) -0.00173(17) 0.00767(17) -0.01092(18)
N1D 0.0351(15) 0.0300(14) 0.0419(16) -0.0015(12) -0.0031(12) -0.0116(12)
N2D 0.0391(16) 0.0307(14) 0.0359(15) -0.0012(12) 0.0010(12) -0.0140(12)
N3D 0.0354(14) 0.0297(14) 0.0329(14) -0.0011(11) -0.0008(11) -0.0121(12)
N4D 0.0317(14) 0.0264(13) 0.0385(15) 0.0028(11) -0.0060(12) -0.0120(11)
B1D 0.0297(18) 0.0293(18) 0.043(2) 0.0034(16) -0.0011(16) -0.0105(15)
C1D 0.058(3) 0.047(2) 0.084(3) -0.002(2) -0.024(3) -0.025(2)
C2D 0.041(2) 0.038(2) 0.061(3) -0.0024(18) -0.0111(18) -0.0122(16)
C3D 0.066(3) 0.058(3) 0.069(3) 0.007(2) -0.035(3) -0.025(2)
C4D 0.073(3) 0.058(3) 0.062(3) 0.021(2) -0.033(3) -0.023(2)
C5D 0.043(2) 0.044(2) 0.044(2) 0.0070(17) -0.0102(17) -0.0122(17)
C6D 0.0287(16) 0.0287(16) 0.0396(18) -0.0014(14) -0.0014(14) -0.0050(13)
C7D 0.0279(15) 0.0296(16) 0.0329(16) -0.0003(13) 0.0024(13) -0.0062(13)
C8D 0.0282(15) 0.0291(16) 0.0387(17) 0.0008(13) 0.0040(13) -0.0082(13)
C9D 0.0299(16) 0.0276(15) 0.0371(17) -0.0028(13) 0.0063(13) -0.0086(13)
C10D 0.0352(17) 0.0358(18) 0.0414(18) -0.0084(15) 0.0061(14) -0.0172(15)
C11D 0.106(4) 0.066(3) 0.050(2) -0.014(2) 0.019(3) -0.066(3)
C12D 0.033(2) 0.053(3) 0.100(4) -0.022(3) -0.007(2) -0.0122(19)
C13D 0.0403(19) 0.0379(19) 0.043(2) -0.0099(15) 0.0114(16) -0.0110(16)
C14D 0.0397(18) 0.0341(17) 0.0330(16) -0.0027(14) -0.0010(14) -0.0139(15)
C15D 0.0355(17) 0.0350(18) 0.0398(18) -0.0005(14) -0.0003(14) -0.0146(15)
C16D 0.0296(16) 0.0357(18) 0.0435(19) 0.0058(15) -0.0061(14) -0.0110(14)
C17D 0.0345(18) 0.040(2) 0.062(2) 0.0040(18) -0.0045(17) -0.0158(16)
C18D 0.0295(19) 0.053(3) 0.082(3) 0.010(2) -0.001(2) -0.0122(18)
C19D 0.036(2) 0.041(2) 0.080(3) 0.000(2) 0.002(2) -0.0038(17)
C20D 0.0365(19) 0.0353(19) 0.062(2) 0.0052(17) -0.0043(17) -0.0124(16)
C21D 0.040(2) 0.039(2) 0.069(3) 0.0189(19) -0.0069(19) -0.0096(17)
C22D 0.053(2) 0.055(3) 0.061(3) 0.023(2) -0.021(2) -0.024(2)
C23D 0.047(2) 0.055(2) 0.044(2) 0.0055(18) -0.0116(17) -0.0244(19)

loop_
_atom_type_symbol
_atom_type_description
_atom_type_scat_dispersion_real
_atom_type_scat_dispersion_imag
_atom_type_scat_source
C C 0.0033 0.0016 'International Tables Vol C Tables 4.2.6.8 and 6.1.1.4'
H H 0.0000 0.0000 'International Tables Vol C Tables 4.2.6.8 and 6.1.1.4'
B B 0.0013 0.0007 'International Tables Vol C Tables 4.2.6.8 and 6.1.1.4'
N N 0.0061 0.0033 'International Tables Vol C Tables 4.2.6.8 and 6.1.1.4'
Zn Zn 0.2839 1.4301 'International Tables Vol C Tables 4.2.6.8 and 6.1.1.4'
Br Br -0.2901 2.4595 'International Tables Vol C Tables 4.2.6.8 and 6.1.1.4'
O O 0.0106 0.0060 'International Tables Vol C Tables 4.2.6.8 and 6.1.1.4'

loop_
_geom_angle_atom_site_label_1
_geom_angle_atom_site_label_2
_geom_angle_atom_site_label_3
_geom_angle
_geom_angle_site_symmetry_1
_geom_angle_site_symmetry_3
_geom_angle_publ_flag
C4 O1 C1 106.8(6) . . ?
O1 C1 C2 108.4(6) . . ?
C1 C2 C3 101.9(6) . . ?
C4 C3 C2 106.2(6) . . ?
O1 C4 C3 111.3(7) . . ?
C8 O2 C5 104.2(8) . . ?
C6 C5 O2 106.6(7) . . ?
C5 C6 C7 104.1(8) . . ?
C8 C7 C6 109.0(9) . . ?
C7 C8 O2 109.4(7) . . ?
C12 O3 C9 97.8(15) . . ?
O3 C9 C10 104.4(14) . . ?
C9 C10 C11 101.9(14) . . ?
C12 C11 C10 99.6(17) . . ?
C11 C12 O3 98.5(17) . . ?
C12E O3E C9E 110.0(8) . . ?
O3E C9E C10E 97.3(9) . . ?
C9E C10E C11E 103.7(10) . . ?
C12E C11E C10E 107.8(10) . . ?
C11E C12E O3E 107.1(11) . . ?
C16 O4 C13 108.7(13) . . ?
C14 C13 O4 103.1(12) . . ?
C13 C14 C15 105.0(13) . . ?
C16 C15 C14 105.5(13) . . ?
C15 C16 O4 110.9(13) . . ?
C23 O5 C20 138(3) . . ?
C23 O5 C17 53(2) . . ?
C20 O5 C17 103.7(14) . . ?
C23 O5 C22 63.7(17) . . ?
C20 O5 C22 122(3) . . ?
C17 O5 C22 116(3) . . ?
C23 O5 C24 63(2) . . ?
C20 O5 C24 86.8(18) . . ?
C17 O5 C24 18.0(18) . . ?
C22 O5 C24 123(3) . . ?
C23 O5 C25 105(3) . . ?
C20 O5 C25 37.6(16) . . ?
C17 O5 C25 66.7(16) . . ?
C22 O5 C25 135(3) . . ?
C24 O5 C25 49.3(10) . . ?
C24 C17 C23 124(10) . . ?
C24 C17 C18 6(9) . . ?
C23 C17 C18 129(4) . . ?
C24 C17 O5 106(6) . . ?
C23 C17 O5 51(2) . . ?
C18 C17 O5 109.8(14) . . ?
C24 C17 C25 42(7) . . ?
C23 C17 C25 104(3) . . ?
C18 C17 C25 43.6(14) . . ?
O5 C17 C25 67.0(14) . . ?
C24 C18 C25 85(3) . . ?
C24 C18 C17 4(6) . . ?
C25 C18 C17 87(2) . . ?
C24 C18 C19 101(4) . . ?
C25 C18 C19 16(2) . . ?
C17 C18 C19 102.8(13) . . ?
C24 C18 C26 144(5) . . ?
C25 C18 C26 62(2) . . ?
C17 C18 C26 144(2) . . ?
C19 C18 C26 48.1(18) . . ?
C26 C19 C20 158(5) . . ?
C26 C19 C18 72(2) . . ?
C20 C19 C18 106.4(14) . . ?
C26 C19 C24 98(3) . . ?
C20 C19 C24 79.3(18) . . ?
C18 C19 C24 27.2(17) . . ?
C25 C20 O5 97(3) . . ?
C25 C20 C19 18(3) . . ?
O5 C20 C19 114.9(15) . . ?
C21 C22 C23 119(4) . . ?
C21 C22 O5 108(3) . . ?
C23 C22 O5 43.1(19) . . ?
O5 C23 C17 77(3) . . ?
O5 C23 C22 73(3) . . ?
C17 C23 C22 149(4) . . ?
O5 C23 C24 75(3) . . ?
C17 C23 C24 17(3) . . ?
C22 C23 C24 142(4) . . ?
C17 C24 C18 171(10) . . ?
C17 C24 C25 124(9) . . ?
C18 C24 C25 59(3) . . ?
C17 C24 C23 39(7) . . ?
C18 C24 C23 150(8) . . ?
C25 C24 C23 106(4) . . ?
C17 C24 O5 56(5) . . ?
C18 C24 O5 130(5) . . ?
C25 C24 O5 71(3) . . ?
C23 C24 O5 41.7(19) . . ?
C17 C24 C19 132(8) . . ?
C18 C24 C19 52(3) . . ?
C25 C24 C19 7(2) . . ?
C23 C24 C19 112(4) . . ?
O5 C24 C19 78(2) . . ?
C20 C25 C18 140(5) . . ?
C20 C25 C24 104(4) . . ?
C18 C25 C24 35.6(19) . . ?
C20 C25 C26 148(4) . . ?
C18 C25 C26 71(2) . . ?
C24 C25 C26 104.9(17) . . ?
C20 C25 C17 91(3) . . ?
C18 C25 C17 49.5(19) . . ?
C24 C25 C17 14(2) . . ?
C26 C25 C17 117(2) . . ?
C20 C25 O5 45.0(18) . . ?
C18 C25 O5 95(3) . . ?
C24 C25 O5 60(3) . . ?
C26 C25 O5 162(3) . . ?
C17 C25 O5 46.2(12) . . ?
C19 C26 C25 14(3) . . ?
C19 C26 C18 59.8(17) . . ?
C25 C26 C18 47.1(17) . . ?
N2A Zn1A N1A 80.54(12) . . ?
N2A Zn1A Br2A 118.60(8) . . ?
N1A Zn1A Br2A 111.11(9) . . ?
N2A Zn1A Br1A 106.40(8) . . ?
N1A Zn1A Br1A 114.73(8) . . ?
Br2A Zn1A Br1A 119.32(2) . . ?
C2A N1A C6A 119.7(3) . . ?
C2A N1A Zn1A 126.9(3) . . ?
C6A N1A Zn1A 113.3(2) . . ?
C7A N2A N3A 107.2(3) . . ?
C7A N2A Zn1A 113.5(2) . . ?
N3A N2A Zn1A 138.6(2) . . ?
N2A N3A C9A 110.5(3) . . ?
N2A N3A C14A 117.9(3) . . ?
C9A N3A C14A 131.5(3) . . ?
N4B N4A B1A 116.3(2) . . ?
C16A B1A C20A 106.4(3) . . ?
C16A B1A C15A 115.7(3) . . ?
C20A B1A C15A 113.5(3) . . ?
C16A B1A N4A 107.8(2) . . ?
C20A B1A N4A 107.5(2) . . ?
C15A B1A N4A 105.5(2) . . ?
N1A C2A C3A 120.6(4) . . ?
N1A C2A C1A 117.1(4) . . ?
C3A C2A C1A 122.4(4) . . ?
C4A C3A C2A 119.4(4) . . ?
C3A C4A C5A 121.1(4) . . ?
C4A C5A C6A 117.1(4) . . ?
N1A C6A C5A 122.1(4) . . ?
N1A C6A C7A 115.0(3) . . ?
C5A C6A C7A 123.0(4) . . ?
N2A C7A C8A 109.6(3) . . ?
N2A C7A C6A 117.2(3) . . ?
C8A C7A C6A 133.0(3) . . ?
C9A C8A C7A 106.9(3) . . ?
N3A C9A C8A 105.7(3) . . ?
N3A C9A C10A 125.6(3) . . ?
C8A C9A C10A 128.6(3) . . ?
C9A C10A C12A 110.5(3) . . ?
C9A C10A C13A 107.6(3) . . ?
C12A C10A C13A 108.0(4) . . ?
C9A C10A C11A 111.4(3) . . ?
C12A C10A C11A 110.5(4) . . ?
C13A C10A C11A 108.7(4) . . ?
N3A C14A C15A 112.3(3) . . ?
C14A C15A B1A 117.2(3) . . ?
C23A C16A C17A 112.8(3) . . ?
C23A C16A B1A 112.7(3) . . ?
C17A C16A B1A 105.8(3) . . ?
C18A C17A C16A 115.3(3) . . ?
C17A C18A C19A 115.3(3) . . ?
C18A C19A C20A 115.7(3) . . ?
C19A C20A C21A 111.6(3) . . ?
C19A C20A B1A 107.1(3) . . ?
C21A C20A B1A 111.6(3) . . ?
C22A C21A C20A 115.6(3) . . ?
C23A C22A C21A 114.4(3) . . ?
C16A C23A C22A 115.5(3) . . ?
N2B Zn1B N1B 79.89(10) . . ?
N2B Zn1B Br1B 123.70(8) . . ?
N1B Zn1B Br1B 111.53(8) . . ?
N2B Zn1B Br2B 103.49(8) . . ?
N1B Zn1B Br2B 117.26(8) . . ?
Br1B Zn1B Br2B 116.24(2) . . ?
C6B N1B C2B 118.9(3) . . ?
C6B N1B Zn1B 113.9(2) . . ?
C2B N1B Zn1B 127.2(2) . . ?
C7B N2B N3B 107.1(3) . . ?
C7B N2B Zn1B 113.8(2) . . ?
N3B N2B Zn1B 138.7(2) . . ?
N2B N3B C9B 110.9(2) . . ?
N2B N3B C14B 117.2(2) . . ?
C9B N3B C14B 131.7(3) . . ?
N4A N4B B1B 117.2(2) . . ?
C16B B1B C15B 115.3(3) . . ?
C16B B1B C20B 105.3(3) . . ?
C15B B1B C20B 113.9(3) . . ?
C16B B1B N4B 107.2(2) . . ?
C15B B1B N4B 106.6(2) . . ?
C20B B1B N4B 108.3(2) . . ?
N1B C2B C3B 121.4(3) . . ?
N1B C2B C1B 116.7(3) . . ?
C3B C2B C1B 121.9(3) . . ?
C4B C3B C2B 119.3(3) . . ?
C3B C4B C5B 119.8(3) . . ?
C6B C5B C4B 118.7(3) . . ?
N1B C6B C5B 121.9(3) . . ?
N1B C6B C7B 114.6(3) . . ?
C5B C6B C7B 123.5(3) . . ?
N2B C7B C8B 109.8(3) . . ?
N2B C7B C6B 117.8(3) . . ?
C8B C7B C6B 132.4(3) . . ?
C9B C8B C7B 106.2(3) . . ?
N3B C9B C8B 105.9(3) . . ?
N3B C9B C10B 125.7(3) . . ?
C8B C9B C10B 128.4(3) . . ?
C9B C10B C12B 112.2(3) . . ?
C9B C10B C13B 110.4(3) . . ?
C12B C10B C13B 110.8(3) . . ?
C9B C10B C11B 107.3(3) . . ?
C12B C10B C11B 108.0(3) . . ?
C13B C10B C11B 108.0(3) . . ?
N3B C14B C15B 113.0(3) . . ?
C14B C15B B1B 115.8(3) . . ?
C17B C16B C23B 112.1(3) . . ?
C17B C16B B1B 109.4(3) . . ?
C23B C16B B1B 110.6(3) . . ?
C16B C17B C18B 114.3(3) . . ?
C19B C18B C17B 115.2(3) . . ?
C18B C19B C20B 115.8(3) . . ?
C21B C20B C19B 111.8(3) . . ?
C21B C20B B1B 112.3(3) . . ?
C19B C20B B1B 107.2(3) . . ?
C22B C21B C20B 114.9(3) . . ?
C21B C22B C23B 114.7(3) . . ?
C22B C23B C16B 115.7(3) . . ?
N2C Zn1C N1C 79.75(11) . . ?
N2C Zn1C Br2C 122.47(8) . . ?
N1C Zn1C Br2C 112.82(8) . . ?
N2C Zn1C Br1C 104.86(8) . . ?
N1C Zn1C Br1C 118.89(8) . . ?
Br2C Zn1C Br1C 114.08(2) . . ?
C2C N1C C6C 119.9(3) . . ?
C2C N1C Zn1C 126.5(3) . . ?
C6C N1C Zn1C 113.1(2) . . ?
C7C N2C N3C 106.4(3) . . ?
C7C N2C Zn1C 114.3(2) . . ?
N3C N2C Zn1C 137.8(2) . . ?
N2C N3C C9C 110.8(3) . . ?
N2C N3C C14C 117.3(3) . . ?
C9C N3C C14C 131.6(3) . . ?
N4D N4C B1C 116.1(3) . . ?
C15C B1C C16C 115.1(3) . . ?
C15C B1C C20C 113.1(3) . . ?
C16C B1C C20C 105.9(3) . . ?
C15C B1C N4C 106.1(3) . . ?
C16C B1C N4C 108.8(3) . . ?
C20C B1C N4C 107.6(3) . . ?
N1C C2C C3C 119.9(4) . . ?
N1C C2C C1C 116.9(4) . . ?
C3C C2C C1C 123.1(4) . . ?
C4C C3C C2C 120.5(4) . . ?
C3C C4C C5C 119.3(4) . . ?
C6C C5C C4C 118.5(4) . . ?
N1C C6C C5C 121.8(3) . . ?
N1C C6C C7C 114.9(3) . . ?
C5C C6C C7C 123.3(3) . . ?
N2C C7C C8C 110.6(3) . . ?
N2C C7C C6C 116.9(3) . . ?
C8C C7C C6C 132.5(3) . . ?
C9C C8C C7C 106.0(3) . . ?
N3C C9C C8C 106.2(3) . . ?
N3C C9C C10C 125.7(3) . . ?
C8C C9C C10C 128.1(3) . . ?
C9C C10C C11C 109.8(4) . . ?
C9C C10C C13C 108.1(3) . . ?
C11C C10C C13C 107.2(4) . . ?
C9C C10C C12C 111.3(4) . . ?
C11C C10C C12C 112.7(5) . . ?
C13C C10C C12C 107.6(4) . . ?
N3C C14C C15C 113.1(3) . . ?
C14C C15C B1C 118.1(3) . . ?
C23C C16C C17C 112.7(3) . . ?
C23C C16C B1C 111.6(3) . . ?
C17C C16C B1C 106.0(3) . . ?
C18C C17C C16C 116.1(3) . . ?
C19C C18C C17C 116.1(3) . . ?
C18C C19C C20C 116.1(3) . . ?
C21C C20C C19C 112.1(3) . . ?
C21C C20C B1C 111.5(3) . . ?
C19C C20C B1C 107.8(3) . . ?
C22C C21C C20C 114.6(3) . . ?
C21C C22C C23C 113.8(3) . . ?
C22C C23C C16C 115.7(3) . . ?
N2D Zn1D N1D 80.21(12) . . ?
N2D Zn1D Br2D 105.73(8) . . ?
N1D Zn1D Br2D 114.89(9) . . ?
N2D Zn1D Br1D 122.42(9) . . ?
N1D Zn1D Br1D 114.92(8) . . ?
Br2D Zn1D Br1D 114.35(2) . . ?
C2D N1D C6D 119.6(3) . . ?
C2D N1D Zn1D 126.5(3) . . ?
C6D N1D Zn1D 113.8(2) . . ?
N3D N2D C7D 107.0(3) . . ?
N3D N2D Zn1D 139.1(2) . . ?
C7D N2D Zn1D 113.4(2) . . ?
N2D N3D C9D 111.0(3) . . ?
N2D N3D C14D 117.8(3) . . ?
C9D N3D C14D 131.1(3) . . ?
N4C N4D B1D 119.1(3) . . ?
C20D B1D C16D 105.0(3) . . ?
C20D B1D C15D 115.7(3) . . ?
C16D B1D C15D 114.3(3) . . ?
C20D B1D N4D 107.4(3) . . ?
C16D B1D N4D 107.3(3) . . ?
C15D B1D N4D 106.6(3) . . ?
N1D C2D C3D 120.2(4) . . ?
N1D C2D C1D 115.9(4) . . ?
C3D C2D C1D 123.9(4) . . ?
C4D C3D C2D 120.1(4) . . ?
C5D C4D C3D 119.8(4) . . ?
C4D C5D C6D 118.6(4) . . ?
N1D C6D C5D 121.7(3) . . ?
N1D C6D C7D 114.9(3) . . ?
C5D C6D C7D 123.2(3) . . ?
N2D C7D C8D 109.5(3) . . ?
N2D C7D C6D 117.7(3) . . ?
C8D C7D C6D 132.3(3) . . ?
C9D C8D C7D 106.1(3) . . ?
N3D C9D C8D 106.3(3) . . ?
N3D C9D C10D 126.3(3) . . ?
C8D C9D C10D 127.2(3) . . ?
C13D C10D C9D 109.8(3) . . ?
C13D C10D C12D 110.9(3) . . ?
C9D C10D C12D 112.0(3) . . ?
C13D C10D C11D 108.4(3) . . ?
C9D C10D C11D 107.5(3) . . ?
C12D C10D C11D 108.0(4) . . ?
N3D C14D C15D 113.6(3) . . ?
C14D C15D B1D 114.5(3) . . ?
C23D C16D C17D 112.6(3) . . ?
C23D C16D B1D 111.8(3) . . ?
C17D C16D B1D 107.8(3) . . ?
C16D C17D C18D 116.2(3) . . ?
C19D C18D C17D 113.5(3) . . ?
C18D C19D C20D 114.3(4) . . ?
C19D C20D C21D 111.4(4) . . ?
C19D C20D B1D 108.4(3) . . ?
C21D C20D B1D 111.7(3) . . ?
C22D C21D C20D 116.7(3) . . ?
C23D C22D C21D 115.1(3) . . ?
C22D C23D C16D 115.1(4) . . ?

loop_
_geom_bond_atom_site_label_1
_geom_bond_atom_site_label_2
_geom_bond_distance
_geom_bond_site_symmetry_2
_geom_bond_publ_flag
O1 C4 1.372(7) . ?
O1 C1 1.426(8) . ?
C1 C2 1.471(9) . ?
C2 C3 1.517(10) . ?
C3 C4 1.420(10) . ?
O2 C8 1.458(11) . ?
O2 C5 1.475(9) . ?
C5 C6 1.447(11) . ?
C6 C7 1.459(11) . ?
C7 C8 1.379(11) . ?
O3 C12 1.455(16) . ?
O3 C9 1.484(16) . ?
C9 C10 1.488(16) . ?
C10 C11 1.521(17) . ?
C11 C12 1.412(17) . ?
O3E C12E 1.391(11) . ?
O3E C9E 1.498(11) . ?
C9E C10E 1.524(13) . ?
C10E C11E 1.557(14) . ?
C11E C12E 1.365(13) . ?
O4 C16 1.428(15) . ?
O4 C13 1.477(13) . ?
C13 C14 1.467(16) . ?
C14 C15 1.556(16) . ?
C15 C16 1.364(16) . ?
O5 C23 1.20(4) . ?
O5 C20 1.361(15) . ?
O5 C17 1.498(15) . ?
O5 C22 1.68(4) . ?
O5 C24 1.74(5) . ?
O5 C25 1.91(5) . ?
C17 C24 0.56(5) . ?
C17 C23 1.22(5) . ?
C17 C18 1.450(15) . ?
C17 C25 1.91(6) . ?
C18 C24 0.89(4) . ?
C18 C25 1.32(5) . ?
C18 C19 1.537(16) . ?
C18 C26 1.69(4) . ?
C19 C26 1.32(5) . ?
C19 C20 1.383(16) . ?
C19 C24 1.92(5) . ?
C20 C25 1.17(4) . ?
C21 C22 1.53(2) . ?
C22 C23 1.569(19) . ?
C23 C24 1.602(19) . ?
C24 C25 1.532(19) . ?
C25 C26 1.589(19) . ?
Zn1A N2A 2.050(3) . ?
Zn1A N1A 2.063(3) . ?
Zn1A Br2A 2.3604(6) . ?
Zn1A Br1A 2.3609(5) . ?
N1A C2A 1.341(5) . ?
N1A C6A 1.355(5) . ?
N2A C7A 1.332(4) . ?
N2A N3A 1.354(4) . ?
N3A C9A 1.372(4) . ?
N3A C14A 1.479(4) . ?
N4A N4B 1.477(4) . ?
N4A B1A 1.697(4) . ?
B1A C16A 1.620(5) . ?
B1A C20A 1.622(5) . ?
B1A C15A 1.630(4) . ?
C1A C2A 1.490(7) . ?
C2A C3A 1.397(6) . ?
C3A C4A 1.359(7) . ?
C4A C5A 1.384(7) . ?
C5A C6A 1.394(5) . ?
C6A C7A 1.473(5) . ?
C7A C8A 1.388(5) . ?
C8A C9A 1.385(5) . ?
C9A C10A 1.521(5) . ?
C10A C12A 1.535(6) . ?
C10A C13A 1.539(6) . ?
C10A C11A 1.540(6) . ?
C14A C15A 1.517(4) . ?
C16A C23A 1.531(5) . ?
C16A C17A 1.553(5) . ?
C17A C18A 1.534(5) . ?
C18A C19A 1.538(6) . ?
C19A C20A 1.542(5) . ?
C20A C21A 1.546(5) . ?
C21A C22A 1.536(5) . ?
C22A C23A 1.537(5) . ?
Zn1B N2B 2.051(3) . ?
Zn1B N1B 2.080(3) . ?
Zn1B Br1B 2.3487(5) . ?
Zn1B Br2B 2.3696(5) . ?
N1B C6B 1.354(4) . ?
N1B C2B 1.356(4) . ?
N2B C7B 1.337(4) . ?
N2B N3B 1.346(4) . ?
N3B C9B 1.372(4) . ?
N3B C14B 1.478(4) . ?
N4B B1B 1.678(4) . ?
B1B C16B 1.615(5) . ?
B1B C15B 1.617(5) . ?
B1B C20B 1.633(5) . ?
C1B C2B 1.493(5) . ?
C2B C3B 1.380(5) . ?
C3B C4B 1.377(6) . ?
C4B C5B 1.382(5) . ?
C5B C6B 1.381(5) . ?
C6B C7B 1.464(4) . ?
C7B C8B 1.396(5) . ?
C8B C9B 1.391(4) . ?
C9B C10B 1.518(4) . ?
C10B C12B 1.525(5) . ?
C10B C13B 1.538(5) . ?
C10B C11B 1.542(5) . ?
C14B C15B 1.525(4) . ?
C16B C17B 1.541(5) . ?
C16B C23B 1.552(5) . ?
C17B C18B 1.541(6) . ?
C18B C19B 1.534(6) . ?
C19B C20B 1.551(4) . ?
C20B C21B 1.538(5) . ?
C21B C22B 1.524(6) . ?
C22B C23B 1.533(6) . ?
Zn1C N2C 2.049(3) . ?
Zn1C N1C 2.085(3) . ?
Zn1C Br2C 2.3482(5) . ?
Zn1C Br1C 2.3626(5) . ?
N1C C2C 1.347(5) . ?
N1C C6C 1.363(5) . ?
N2C C7C 1.335(4) . ?
N2C N3C 1.353(4) . ?
N3C C9C 1.374(4) . ?
N3C C14C 1.471(4) . ?
N4C N4D 1.474(4) . ?
N4C B1C 1.689(5) . ?
B1C C15C 1.624(5) . ?
B1C C16C 1.627(5) . ?
B1C C20C 1.631(5) . ?
C1C C2C 1.495(6) . ?
C2C C3C 1.392(6) . ?
C3C C4C 1.375(6) . ?
C4C C5C 1.390(6) . ?
C5C C6C 1.380(5) . ?
C6C C7C 1.461(5) . ?
C7C C8C 1.392(5) . ?
C8C C9C 1.385(5) . ?
C9C C10C 1.506(5) . ?
C10C C11C 1.529(7) . ?
C10C C13C 1.538(6) . ?
C10C C12C 1.541(7) . ?
C14C C15C 1.525(5) . ?
C16C C23C 1.541(5) . ?
C16C C17C 1.546(5) . ?
C17C C18C 1.541(5) . ?
C18C C19C 1.531(6) . ?
C19C C20C 1.544(5) . ?
C20C C21C 1.540(5) . ?
C21C C22C 1.524(6) . ?
C22C C23C 1.529(6) . ?
Zn1D N2D 2.048(3) . ?
Zn1D N1D 2.065(3) . ?
Zn1D Br2D 2.3523(6) . ?
Zn1D Br1D 2.3538(6) . ?
N1D C2D 1.352(5) . ?
N1D C6D 1.358(5) . ?
N2D N3D 1.340(4) . ?
N2D C7D 1.345(4) . ?
N3D C9D 1.367(4) . ?
N3D C14D 1.481(4) . ?
N4D B1D 1.685(5) . ?
B1D C20D 1.617(5) . ?
B1D C16D 1.633(5) . ?
B1D C15D 1.635(5) . ?
C1D C2D 1.497(6) . ?
C2D C3D 1.382(6) . ?
C3D C4D 1.381(7) . ?
C4D C5D 1.371(6) . ?
C5D C6D 1.385(5) . ?
C6D C7D 1.452(5) . ?
C7D C8D 1.394(5) . ?
C8D C9D 1.388(5) . ?
C9D C10D 1.526(5) . ?
C10D C13D 1.518(5) . ?
C10D C12D 1.536(6) . ?
C10D C11D 1.539(6) . ?
C14D C15D 1.519(5) . ?
C16D C23D 1.536(5) . ?
C16D C17D 1.538(5) . ?
C17D C18D 1.540(6) . ?
C18D C19D 1.535(7) . ?
C19D C20D 1.551(6) . ?
C20D C21D 1.551(6) . ?
C21D C22D 1.538(7) . ?
C22D C23D 1.535(6) . ?
